data_4331804
loop_
_publ_author_name
'Papish, Elizabeth T.'
'Taylor, Michael T.'
'Jernigan, Finith E.'
'Rodig, Michael J.'
'Shawhan, Robert R.'
'Yap, Glenn P. A.'
'Jov\'e, Fernando A.'

_publ_section_title
;
 Synthesis of Zinc, Copper, Nickel, Cobalt, and Iron Complexes Using
 Tris(pyrazolyl)methane Sulfonate Ligands:&#x00A0; A Structural Model for
 N,N,O Binding in Metalloenzymes
;
_journal_issue 5
_journal_name_full 'Inorganic Chemistry'
_journal_page_first 2242
_journal_page_last 2250
_journal_paper_doi 10.1021/ic051579a
_journal_volume 45
_journal_year 2006
_chemical_formula_sum 'C76 H108 N24 Na4 O12 S4'
_chemical_formula_weight 1770.06
_chemical_name_systematic
; 
 ? 
;
_space_group_IT_number 2
_symmetry_cell_setting triclinic
_symmetry_space_group_name_Hall '-P 1'
_symmetry_space_group_name_H-M 'P -1'
_atom_sites_solution_hydrogens geom
_atom_sites_solution_primary direct
_atom_sites_solution_secondary difmap
_audit_creation_method SHELXL-97
_cell_angle_alpha 114.180(4)
_cell_angle_beta 91.834(4)
_cell_angle_gamma 119.222(4)
_cell_formula_units_Z 1
_cell_length_a 13.920(5)
_cell_length_b 14.223(5)
_cell_length_c 14.960(5)
_cell_measurement_reflns_used 775
_cell_measurement_temperature 120(2)
_cell_measurement_theta_max 20.15
_cell_measurement_theta_min 2.00
_cell_volume 2255.8(14)
_computing_cell_refinement 'SHELXTL, Sheldrick (2001)'
_computing_data_collection 'SMART, Bruker (2002)'
_computing_data_reduction 'SHELXTL, Sheldrick (2001)'
_computing_molecular_graphics 'SHELXTL, Sheldrick (2001)'
_computing_publication_material 'SHELXTL, Sheldrick (2001)'
_computing_structure_refinement 'SHELXL-97 (Sheldrick, 1997)'
_computing_structure_solution 'SHELXS-97 (Sheldrick, 1990)'
_diffrn_ambient_temperature 120(2)
_diffrn_detector_area_resol_mean 836.6
_diffrn_measured_fraction_theta_full 0.797
_diffrn_measured_fraction_theta_max 0.797
_diffrn_measurement_device_type 'Bruker AXS APEX diffractometer'
_diffrn_measurement_method \w
_diffrn_radiation_monochromator graphite
_diffrn_radiation_source 'fine-focus sealed tube'
_diffrn_radiation_type MoK\a
_diffrn_radiation_wavelength 0.71073
_diffrn_reflns_av_R_equivalents 0.0279
_diffrn_reflns_av_sigmaI/netI 0.0646
_diffrn_reflns_limit_h_max 17
_diffrn_reflns_limit_h_min -18
_diffrn_reflns_limit_k_max 18
_diffrn_reflns_limit_k_min -18
_diffrn_reflns_limit_l_max 18
_diffrn_reflns_limit_l_min -18
_diffrn_reflns_number 12845
_diffrn_reflns_theta_full 28.28
_diffrn_reflns_theta_max 28.28
_diffrn_reflns_theta_min 1.73
_diffrn_standards_decay_% <1
_exptl_absorpt_coefficient_mu 0.195
_exptl_absorpt_correction_T_max 0.9770
_exptl_absorpt_correction_T_min 0.9584
_exptl_absorpt_correction_type multi-scan
_exptl_absorpt_process_details 'SADABS, Sheldrick (2003)'
_exptl_crystal_colour colourless
_exptl_crystal_density_diffrn 1.303
_exptl_crystal_density_method 'not measured'
_exptl_crystal_description block
_exptl_crystal_F_000 936
_exptl_crystal_size_max 0.22
_exptl_crystal_size_mid 0.18
_exptl_crystal_size_min 0.12
_refine_diff_density_max 0.406
_refine_diff_density_min -0.364
_refine_diff_density_rms 0.062
_refine_ls_extinction_method none
_refine_ls_goodness_of_fit_ref 1.010
_refine_ls_hydrogen_treatment constr
_refine_ls_matrix_type full
_refine_ls_number_parameters 553
_refine_ls_number_reflns 8918
_refine_ls_number_restraints 0
_refine_ls_restrained_S_all 1.010
_refine_ls_R_factor_all 0.0789
_refine_ls_R_factor_gt 0.0550
_refine_ls_shift/su_max 0.000
_refine_ls_shift/su_mean 0.000
_refine_ls_structure_factor_coef Fsqd
_refine_ls_weighting_details 'calc w=1/[\s^2^(Fo^2^)+(0.0611P)^2^+0.7987P] where P=(Fo^2^+2Fc^2^)/3'
_refine_ls_weighting_scheme calc
_refine_ls_wR_factor_gt 0.1229
_refine_ls_wR_factor_ref 0.1388
_reflns_number_gt 6529
_reflns_number_total 8918
_reflns_threshold_expression >2sigma(I)
_cod_data_source_file ic051579asup2.cif
_cod_data_source_block lizp002
_cod_depositor_comments
;
The following automatic conversions were performed:

'_symmetry_cell_setting' value 'Triclinic' changed to 'triclinic'
according to /home/saulius/struct/CIF-dictionaries/cif_core.dic
dictionary named 'cif_core.dic' version 2.4.2 from 2011-04-26.

Automatic conversion script
Id: cif_fix_values 1891 2012-01-12 08:04:46Z andrius 
;
_cod_original_cell_volume 2255.8(13)
_cod_original_sg_symbol_H-M P-1
_cod_database_code 4331804

loop_
_symmetry_equiv_pos_as_xyz
'x, y, z'
'-x, -y, -z'

loop_
_atom_site_label
_atom_site_type_symbol
_atom_site_fract_x
_atom_site_fract_y
_atom_site_fract_z
_atom_site_U_iso_or_equiv
_atom_site_adp_type
_atom_site_occupancy
_atom_site_symmetry_multiplicity
_atom_site_calc_flag
_atom_site_refinement_flags
Na1 Na 0.78145(9) 0.42641(9) 0.32203(8) 0.0256(3) Uani 1 1 d .
Na2 Na 0.80694(9) 0.30298(10) 0.52884(8) 0.0253(3) Uani 1 1 d .
S1 S 1.01610(6) 0.34603(6) 0.64045(5) 0.02179(17) Uani 1 1 d .
S2 S 0.61919(6) 0.16843(6) 0.33883(5) 0.02076(16) Uani 1 1 d .
N1 N 0.80056(19) 0.3262(2) 0.70155(17) 0.0213(5) Uani 1 1 d .
N2 N 0.87406(18) 0.32606(19) 0.76427(17) 0.0202(5) Uani 1 1 d .
N3 N 1.0231(2) 0.2444(2) 0.78931(19) 0.0281(6) Uani 1 1 d .
N4 N 1.05204(19) 0.36283(19) 0.82896(17) 0.0214(5) Uani 1 1 d .
N5 N 1.14855(19) 0.60866(19) 0.82998(17) 0.0217(5) Uani 1 1 d .
N6 N 1.04217(18) 0.52359(19) 0.82773(17) 0.0209(5) Uani 1 1 d .
N7 N 0.70905(18) 0.41259(19) 0.52923(17) 0.0203(5) Uani 1 1 d .
N8 N 0.62024(18) 0.37827(19) 0.45487(17) 0.0194(5) Uani 1 1 d .
N9 N 0.57753(19) 0.3193(2) 0.24834(17) 0.0224(5) Uani 1 1 d .
N10 N 0.50040(18) 0.25419(19) 0.28719(17) 0.0207(5) Uani 1 1 d .
N11 N 0.39819(18) 0.24541(19) 0.46385(17) 0.0209(5) Uani 1 1 d .
N12 N 0.44569(18) 0.18484(19) 0.40768(17) 0.0207(5) Uani 1 1 d .
O1 O 0.92372(16) 0.21934(16) 0.57763(14) 0.0282(5) Uani 1 1 d .
O2 O 1.13159(15) 0.37308(16) 0.65757(15) 0.0258(4) Uani 1 1 d .
O3 O 1.00701(15) 0.42870(16) 0.61201(14) 0.0246(4) Uani 1 1 d .
O4 O 0.62771(16) 0.13955(16) 0.41959(14) 0.0243(4) Uani 1 1 d .
O5 O 0.54589(16) 0.06464(17) 0.23989(14) 0.0276(5) Uani 1 1 d .
O6 O 0.73086(15) 0.25913(16) 0.33972(14) 0.0244(4) Uani 1 1 d .
C1 C 0.9947(2) 0.3921(2) 0.7723(2) 0.0208(6) Uani 1 1 d .
C2 C 0.8233(2) 0.2832(2) 0.8271(2) 0.0238(6) Uani 1 1 d .
H2A H 0.8579 0.2764 0.8779 0.029 Uiso 1 1 calc R
C3 C 0.7127(2) 0.2519(2) 0.8029(2) 0.0244(6) Uani 1 1 d .
H3A H 0.6547 0.2180 0.8327 0.029 Uiso 1 1 calc R
C4 C 0.7021(2) 0.2802(2) 0.7245(2) 0.0200(6) Uani 1 1 d .
C5 C 0.5991(2) 0.2652(2) 0.6706(2) 0.0230(6) Uani 1 1 d .
H5A H 0.6133 0.2719 0.6077 0.028 Uiso 1 1 calc R
C6 C 0.5838(3) 0.3680(3) 0.7371(3) 0.0419(8) Uani 1 1 d .
H6A H 0.6559 0.4480 0.7603 0.063 Uiso 1 1 calc R
H6B H 0.5632 0.3596 0.7966 0.063 Uiso 1 1 calc R
H6C H 0.5224 0.3629 0.6973 0.063 Uiso 1 1 calc R
C7 C 0.4915(3) 0.1386(3) 0.6366(3) 0.0412(8) Uani 1 1 d .
H7A H 0.5030 0.0747 0.5909 0.062 Uiso 1 1 calc R
H7B H 0.4259 0.1307 0.6002 0.062 Uiso 1 1 calc R
H7C H 0.4761 0.1289 0.6967 0.062 Uiso 1 1 calc R
C8 C 1.1394(2) 0.4408(3) 0.9175(2) 0.0239(6) Uani 1 1 d .
H8A H 1.1743 0.5273 0.9577 0.029 Uiso 1 1 calc R
C9 C 1.1670(3) 0.3702(3) 0.9372(2) 0.0298(7) Uani 1 1 d .
H9A H 1.2245 0.3970 0.9941 0.036 Uiso 1 1 calc R
C10 C 1.0925(3) 0.2488(3) 0.8554(2) 0.0279(7) Uani 1 1 d .
C11 C 1.0850(3) 0.1330(3) 0.8367(3) 0.0385(8) Uani 1 1 d .
H11A H 1.0569 0.0772 0.7609 0.046 Uiso 1 1 calc R
C12 C 1.2024(4) 0.1598(4) 0.8748(4) 0.0809(15) Uani 1 1 d .
H12A H 1.1976 0.0820 0.8508 0.121 Uiso 1 1 calc R
H12B H 1.2281 0.2055 0.9498 0.121 Uiso 1 1 calc R
H12C H 1.2574 0.2094 0.8483 0.121 Uiso 1 1 calc R
C13 C 0.9993(4) 0.0665(4) 0.8818(4) 0.0844(17) Uani 1 1 d .
H13A H 0.9232 0.0445 0.8510 0.127 Uiso 1 1 calc R
H13B H 1.0225 0.1202 0.9560 0.127 Uiso 1 1 calc R
H13C H 0.9962 -0.0086 0.8680 0.127 Uiso 1 1 calc R
C14 C 0.9956(2) 0.5789(2) 0.8897(2) 0.0225(6) Uani 1 1 d .
H14A H 0.9226 0.5388 0.9004 0.027 Uiso 1 1 calc R
C15 C 1.0729(2) 0.7022(3) 0.9333(2) 0.0263(6) Uani 1 1 d .
H15A H 1.0651 0.7655 0.9807 0.032 Uiso 1 1 calc R
C16 C 1.1669(2) 0.7175(2) 0.8944(2) 0.0220(6) Uani 1 1 d .
C17 C 1.2763(2) 0.8363(2) 0.9181(2) 0.0267(6) Uani 1 1 d .
H17A H 1.3230 0.8163 0.8735 0.032 Uiso 1 1 calc R
C18 C 1.3459(3) 0.9033(3) 1.0298(2) 0.0436(9) Uani 1 1 d .
H18A H 1.3614 0.8493 1.0429 0.065 Uiso 1 1 calc R
H18B H 1.3020 0.9254 1.0745 0.065 Uiso 1 1 calc R
H18C H 1.4188 0.9784 1.0437 0.065 Uiso 1 1 calc R
C19 C 1.2518(3) 0.9194(3) 0.8964(2) 0.0356(7) Uani 1 1 d .
H19A H 1.2114 0.8775 0.8235 0.053 Uiso 1 1 calc R
H19B H 1.3245 0.9966 0.9140 0.053 Uiso 1 1 calc R
H19C H 1.2037 0.9375 0.9376 0.053 Uiso 1 1 calc R
C20 C 0.5423(2) 0.2513(2) 0.3756(2) 0.0185(6) Uani 1 1 d .
C21 C 0.6080(2) 0.4732(2) 0.4747(2) 0.0225(6) Uani 1 1 d .
H21A H 0.5513 0.4706 0.4348 0.027 Uiso 1 1 calc R
C22 C 0.6907(2) 0.5719(2) 0.5614(2) 0.0253(6) Uani 1 1 d .
H22A H 0.7047 0.6522 0.5943 0.030 Uiso 1 1 calc R
C23 C 0.7525(2) 0.5308(2) 0.5932(2) 0.0219(6) Uani 1 1 d .
C24 C 0.8592(3) 0.6049(3) 0.6814(2) 0.0304(7) Uani 1 1 d .
H24A H 0.8614 0.5474 0.7023 0.036 Uiso 1 1 calc R
C25 C 0.9659(3) 0.6610(3) 0.6475(3) 0.0471(9) Uani 1 1 d .
H25A H 0.9648 0.5954 0.5886 0.071 Uiso 1 1 calc R
H25B H 1.0350 0.7045 0.7040 0.071 Uiso 1 1 calc R
H25C H 0.9666 0.7193 0.6282 0.071 Uiso 1 1 calc R
C26 C 0.8571(3) 0.7029(3) 0.7727(3) 0.0498(10) Uani 1 1 d .
H26A H 0.7897 0.6636 0.7948 0.075 Uiso 1 1 calc R
H26B H 0.8529 0.7592 0.7535 0.075 Uiso 1 1 calc R
H26C H 0.9273 0.7494 0.8290 0.075 Uiso 1 1 calc R
C27 C 0.3905(2) 0.2009(2) 0.2349(2) 0.0251(6) Uani 1 1 d .
H27A H 0.3228 0.1509 0.2479 0.030 Uiso 1 1 calc R
C28 C 0.3959(2) 0.2329(3) 0.1599(2) 0.0278(7) Uani 1 1 d .
H28A H 0.3330 0.2101 0.1104 0.033 Uiso 1 1 calc R
C29 C 0.5137(2) 0.3065(2) 0.1709(2) 0.0228(6) Uani 1 1 d .
C30 C 0.5721(3) 0.3744(3) 0.1142(2) 0.0282(7) Uani 1 1 d .
H30A H 0.6528 0.3953 0.1264 0.034 Uiso 1 1 calc R
C31 C 0.5784(4) 0.4946(4) 0.1579(4) 0.0723(14) Uani 1 1 d .
H31A H 0.6235 0.5464 0.2303 0.108 Uiso 1 1 calc R
H31B H 0.5005 0.4774 0.1517 0.108 Uiso 1 1 calc R
H31C H 0.6153 0.5379 0.1200 0.108 Uiso 1 1 calc R
C32 C 0.5152(3) 0.2968(4) 0.0006(3) 0.0599(11) Uani 1 1 d .
H32A H 0.5116 0.2195 -0.0245 0.090 Uiso 1 1 calc R
H32B H 0.5597 0.3419 -0.0338 0.090 Uiso 1 1 calc R
H32C H 0.4370 0.2786 -0.0141 0.090 Uiso 1 1 calc R
C33 C 0.3737(2) 0.0599(2) 0.3670(2) 0.0264(6) Uani 1 1 d .
H33A H 0.3867 -0.0007 0.3233 0.032 Uiso 1 1 calc R
C34 C 0.2799(2) 0.0391(2) 0.4012(2) 0.0268(6) Uani 1 1 d .
H34A H 0.2150 -0.0383 0.3874 0.032 Uiso 1 1 calc R
C35 C 0.2988(2) 0.1566(2) 0.4614(2) 0.0228(6) Uani 1 1 d .
C36 C 0.2217(2) 0.1861(3) 0.5180(2) 0.0257(6) Uani 1 1 d .
H36A H 0.2548 0.2763 0.5471 0.031 Uiso 1 1 calc R
C37 C 0.2137(3) 0.1574(3) 0.6061(2) 0.0367(8) Uani 1 1 d .
H37A H 0.2906 0.2060 0.6540 0.055 Uiso 1 1 calc R
H37B H 0.1818 0.0693 0.5791 0.055 Uiso 1 1 calc R
H37C H 0.1635 0.1784 0.6419 0.055 Uiso 1 1 calc R
C38 C 0.1018(2) 0.1145(3) 0.4444(2) 0.0346(7) Uani 1 1 d .
H38A H 0.1078 0.1357 0.3893 0.052 Uiso 1 1 calc R
H38B H 0.0528 0.1361 0.4816 0.052 Uiso 1 1 calc R
H38C H 0.0681 0.0257 0.4149 0.052 Uiso 1 1 calc R

loop_
_atom_site_aniso_label
_atom_site_aniso_U_11
_atom_site_aniso_U_22
_atom_site_aniso_U_33
_atom_site_aniso_U_23
_atom_site_aniso_U_13
_atom_site_aniso_U_12
Na1 0.0185(6) 0.0279(6) 0.0293(6) 0.0171(5) 0.0078(5) 0.0094(5)
Na2 0.0197(6) 0.0301(6) 0.0244(6) 0.0146(5) 0.0030(5) 0.0116(5)
S1 0.0178(4) 0.0234(3) 0.0221(4) 0.0114(3) 0.0067(3) 0.0096(3)
S2 0.0176(4) 0.0213(3) 0.0214(4) 0.0104(3) 0.0045(3) 0.0094(3)
N1 0.0180(12) 0.0263(11) 0.0235(12) 0.0154(10) 0.0044(10) 0.0122(10)
N2 0.0155(12) 0.0242(11) 0.0228(12) 0.0153(10) 0.0044(10) 0.0090(9)
N3 0.0287(14) 0.0272(12) 0.0311(14) 0.0143(11) 0.0043(12) 0.0172(11)
N4 0.0203(12) 0.0243(11) 0.0221(12) 0.0126(10) 0.0039(11) 0.0130(10)
N5 0.0179(12) 0.0222(11) 0.0249(12) 0.0146(10) 0.0056(10) 0.0085(10)
N6 0.0173(12) 0.0231(11) 0.0221(12) 0.0124(10) 0.0054(10) 0.0099(10)
N7 0.0177(12) 0.0216(11) 0.0194(12) 0.0115(10) 0.0028(10) 0.0083(9)
N8 0.0144(12) 0.0217(11) 0.0208(12) 0.0131(10) 0.0021(10) 0.0071(9)
N9 0.0193(12) 0.0274(12) 0.0240(13) 0.0177(10) 0.0067(11) 0.0109(10)
N10 0.0137(12) 0.0264(11) 0.0231(12) 0.0153(10) 0.0037(10) 0.0090(10)
N11 0.0178(12) 0.0243(11) 0.0231(12) 0.0135(10) 0.0070(10) 0.0116(10)
N12 0.0187(12) 0.0223(11) 0.0234(12) 0.0135(10) 0.0084(10) 0.0107(10)
O1 0.0231(11) 0.0245(10) 0.0242(11) 0.0085(9) 0.0066(9) 0.0075(8)
O2 0.0171(10) 0.0279(10) 0.0332(11) 0.0156(9) 0.0086(9) 0.0124(8)
O3 0.0197(10) 0.0291(10) 0.0238(11) 0.0163(9) 0.0057(9) 0.0101(8)
O4 0.0231(11) 0.0232(9) 0.0279(11) 0.0157(9) 0.0062(9) 0.0111(8)
O5 0.0246(11) 0.0269(10) 0.0214(10) 0.0066(8) 0.0027(9) 0.0121(9)
O6 0.0193(10) 0.0279(10) 0.0284(11) 0.0162(9) 0.0090(9) 0.0124(8)
C1 0.0173(14) 0.0237(13) 0.0231(14) 0.0133(12) 0.0065(12) 0.0110(11)
C2 0.0243(16) 0.0268(14) 0.0238(15) 0.0178(12) 0.0076(13) 0.0119(12)
C3 0.0210(15) 0.0285(14) 0.0269(16) 0.0186(13) 0.0092(13) 0.0116(12)
C4 0.0177(14) 0.0195(12) 0.0212(14) 0.0097(11) 0.0051(12) 0.0093(11)
C5 0.0191(14) 0.0275(14) 0.0269(15) 0.0166(12) 0.0071(13) 0.0130(12)
C6 0.041(2) 0.0416(18) 0.047(2) 0.0153(16) 0.0073(17) 0.0307(17)
C7 0.0248(17) 0.0371(17) 0.058(2) 0.0277(17) -0.0014(17) 0.0120(14)
C8 0.0195(15) 0.0273(14) 0.0216(15) 0.0120(12) 0.0047(13) 0.0107(12)
C9 0.0257(17) 0.0406(17) 0.0239(16) 0.0167(14) 0.0036(14) 0.0181(14)
C10 0.0302(17) 0.0361(16) 0.0286(16) 0.0199(14) 0.0098(14) 0.0222(14)
C11 0.050(2) 0.0394(17) 0.0335(18) 0.0164(15) 0.0047(17) 0.0312(17)
C12 0.082(4) 0.081(3) 0.117(4) 0.058(3) 0.018(3) 0.062(3)
C13 0.119(4) 0.051(2) 0.130(4) 0.062(3) 0.079(4) 0.061(3)
C14 0.0222(15) 0.0310(14) 0.0203(14) 0.0141(12) 0.0081(12) 0.0171(12)
C15 0.0311(17) 0.0275(14) 0.0221(15) 0.0112(12) 0.0068(13) 0.0180(13)
C16 0.0232(15) 0.0256(13) 0.0163(14) 0.0107(11) 0.0024(12) 0.0127(12)
C17 0.0257(16) 0.0221(13) 0.0254(15) 0.0112(12) 0.0046(13) 0.0091(12)
C18 0.035(2) 0.0388(18) 0.0336(19) 0.0187(16) -0.0039(16) 0.0044(15)
C19 0.0363(19) 0.0262(15) 0.0382(19) 0.0163(14) 0.0038(15) 0.0132(14)
C20 0.0126(13) 0.0192(12) 0.0205(14) 0.0112(11) 0.0021(12) 0.0056(10)
C21 0.0214(15) 0.0232(13) 0.0278(15) 0.0157(12) 0.0063(13) 0.0128(12)
C22 0.0275(16) 0.0208(13) 0.0287(16) 0.0134(12) 0.0074(13) 0.0129(12)
C23 0.0220(15) 0.0215(13) 0.0218(14) 0.0127(11) 0.0059(12) 0.0101(11)
C24 0.0340(18) 0.0232(14) 0.0254(16) 0.0106(12) -0.0036(14) 0.0118(13)
C25 0.0258(18) 0.0376(18) 0.056(2) 0.0215(17) -0.0080(17) 0.0049(15)
C26 0.064(3) 0.0355(18) 0.0314(19) 0.0020(15) -0.0090(18) 0.0284(18)
C27 0.0154(14) 0.0259(14) 0.0277(16) 0.0128(12) 0.0028(13) 0.0077(12)
C28 0.0182(16) 0.0385(16) 0.0243(15) 0.0171(13) -0.0008(13) 0.0130(13)
C29 0.0235(15) 0.0278(14) 0.0209(14) 0.0143(12) 0.0051(13) 0.0146(12)
C30 0.0273(16) 0.0385(16) 0.0311(17) 0.0242(14) 0.0125(14) 0.0200(14)
C31 0.118(4) 0.065(3) 0.096(3) 0.065(3) 0.079(3) 0.067(3)
C32 0.051(2) 0.080(3) 0.036(2) 0.036(2) 0.0137(19) 0.021(2)
C33 0.0225(15) 0.0207(13) 0.0319(16) 0.0128(12) 0.0069(13) 0.0093(12)
C34 0.0197(15) 0.0235(13) 0.0348(17) 0.0184(13) 0.0082(13) 0.0069(12)
C35 0.0176(14) 0.0255(13) 0.0238(15) 0.0151(12) 0.0052(12) 0.0086(11)
C36 0.0210(15) 0.0270(14) 0.0287(16) 0.0148(13) 0.0100(13) 0.0120(12)
C37 0.0312(18) 0.0459(18) 0.0379(19) 0.0257(16) 0.0181(16) 0.0196(15)
C38 0.0224(16) 0.0393(17) 0.0384(19) 0.0177(15) 0.0083(15) 0.0156(14)

loop_
_atom_type_symbol
_atom_type_description
_atom_type_scat_dispersion_real
_atom_type_scat_dispersion_imag
_atom_type_scat_source
C C 0.0033 0.0016 'International Tables Vol C Tables 4.2.6.8 and 6.1.1.4'
H H 0.0000 0.0000 'International Tables Vol C Tables 4.2.6.8 and 6.1.1.4'
N N 0.0061 0.0033 'International Tables Vol C Tables 4.2.6.8 and 6.1.1.4'
O O 0.0106 0.0060 'International Tables Vol C Tables 4.2.6.8 and 6.1.1.4'
S S 0.1246 0.1234 'International Tables Vol C Tables 4.2.6.8 and 6.1.1.4'
Na Na 0.0362 0.0249 'International Tables Vol C Tables 4.2.6.8 and 6.1.1.4'

loop_
_geom_angle_atom_site_label_1
_geom_angle_atom_site_label_2
_geom_angle_atom_site_label_3
_geom_angle
_geom_angle_site_symmetry_1
_geom_angle_site_symmetry_3
O6 Na1 O2 165.91(9) . 2_766
O6 Na1 N9 83.66(8) . .
O2 Na1 N9 107.57(8) 2_766 .
O6 Na1 N5 104.16(8) . 2_766
O2 Na1 N5 82.11(7) 2_766 2_766
N9 Na1 N5 102.49(9) . 2_766
O6 Na1 O3 109.32(8) . 2_766
O2 Na1 O3 59.71(7) 2_766 2_766
N9 Na1 O3 167.01(8) . 2_766
N5 Na1 O3 74.38(7) 2_766 2_766
O6 Na1 S1 139.88(7) . 2_766
O2 Na1 S1 30.11(5) 2_766 2_766
N9 Na1 S1 136.44(7) . 2_766
N5 Na1 S1 70.84(6) 2_766 2_766
O3 Na1 S1 30.57(5) 2_766 2_766
O6 Na1 N8 64.60(6) . .
O2 Na1 N8 113.01(7) 2_766 .
N9 Na1 N8 60.40(7) . .
N5 Na1 N8 159.32(8) 2_766 .
O3 Na1 N8 124.95(7) 2_766 .
S1 Na1 N8 129.24(6) 2_766 .
O6 Na1 S2 19.69(5) . .
O2 Na1 S2 163.63(6) 2_766 .
N9 Na1 S2 65.16(6) . .
N5 Na1 S2 113.37(6) 2_766 .
O3 Na1 S2 127.78(6) 2_766 .
S1 Na1 S2 157.97(5) 2_766 .
N8 Na1 S2 50.66(4) . .
O6 Na1 Na2 34.85(5) . .
O2 Na1 Na2 131.55(6) 2_766 .
N9 Na1 Na2 104.15(6) . .
N5 Na1 Na2 125.11(7) 2_766 .
O3 Na1 Na2 87.57(6) 2_766 .
S1 Na1 Na2 114.80(4) 2_766 .
N8 Na1 Na2 55.80(5) . .
S2 Na1 Na2 44.21(3) . .
O4 Na2 O3 162.43(8) . .
O4 Na2 N1 106.19(8) . .
O3 Na2 N1 81.17(8) . .
O4 Na2 N7 79.06(8) . .
O3 Na2 N7 116.66(8) . .
N1 Na2 N7 95.52(8) . .
O4 Na2 O1 109.53(8) . .
O3 Na2 O1 56.86(7) . .
N1 Na2 O1 71.79(7) . .
N7 Na2 O1 166.06(8) . .
O4 Na2 O6 56.98(6) . .
O3 Na2 O6 119.45(7) . .
N1 Na2 O6 157.52(8) . .
N7 Na2 O6 68.09(7) . .
O1 Na2 O6 125.69(7) . .
O4 Na2 S1 138.48(7) . .
O3 Na2 S1 29.21(5) . .
N1 Na2 S1 68.33(6) . .
N7 Na2 S1 141.15(7) . .
O1 Na2 S1 28.95(4) . .
O6 Na2 S1 134.03(6) . .
O4 Na2 S2 28.50(5) . .
O3 Na2 S2 148.05(6) . .
N1 Na2 S2 130.78(7) . .
N7 Na2 S2 66.51(6) . .
O1 Na2 S2 126.10(6) . .
O6 Na2 S2 29.29(4) . .
S1 Na2 S2 150.24(4) . .
O4 Na2 Na1 80.71(6) . .
O3 Na2 Na1 102.25(6) . .
N1 Na2 Na1 146.12(6) . .
N7 Na2 Na1 52.44(5) . .
O1 Na2 Na1 138.24(5) . .
O6 Na2 Na1 28.73(4) . .
S1 Na2 Na1 127.73(4) . .
S2 Na2 Na1 52.47(3) . .
O1 S1 O2 117.28(12) . .
O1 S1 O3 112.82(12) . .
O2 S1 O3 112.06(11) . .
O1 S1 C1 105.42(11) . .
O2 S1 C1 103.93(12) . .
O3 S1 C1 103.68(11) . .
O1 S1 Na1 154.16(9) . 2_766
O2 S1 Na1 55.13(8) . 2_766
O3 S1 Na1 59.49(8) . 2_766
C1 S1 Na1 100.42(9) . 2_766
O1 S1 Na2 64.19(9) . .
O2 S1 Na2 155.19(9) . .
O3 S1 Na2 52.26(8) . .
C1 S1 Na2 99.01(9) . .
Na1 S1 Na2 111.59(4) 2_766 .
O5 S2 O4 115.62(12) . .
O5 S2 O6 115.11(12) . .
O4 S2 O6 112.09(11) . .
O5 S2 C20 103.50(12) . .
O4 S2 C20 104.41(11) . .
O6 S2 C20 104.37(11) . .
O5 S2 Na2 152.64(9) . .
O4 S2 Na2 49.25(8) . .
O6 S2 Na2 64.99(8) . .
C20 S2 Na2 102.73(9) . .
O5 S2 Na1 110.92(9) . .
O4 S2 Na1 131.89(8) . .
O6 S2 Na1 31.67(8) . .
C20 S2 Na1 75.15(8) . .
Na2 S2 Na1 83.32(4) . .
C4 N1 N2 105.1(2) . .
C4 N1 Na2 122.07(19) . .
N2 N1 Na2 125.39(16) . .
C2 N2 N1 111.8(2) . .
C2 N2 C1 127.9(2) . .
N1 N2 C1 118.8(2) . .
C10 N3 N4 104.6(2) . .
C8 N4 N3 112.3(2) . .
C8 N4 C1 128.4(2) . .
N3 N4 C1 119.1(2) . .
C16 N5 N6 105.0(2) . .
C16 N5 Na1 122.58(17) . 2_766
N6 N5 Na1 122.09(16) . 2_766
C14 N6 N5 111.4(2) . .
C14 N6 C1 126.5(2) . .
N5 N6 C1 121.9(2) . .
C23 N7 N8 104.6(2) . .
C23 N7 Na2 124.34(18) . .
N8 N7 Na2 129.43(15) . .
C21 N8 N7 111.3(2) . .
C21 N8 C20 126.3(2) . .
N7 N8 C20 121.8(2) . .
C21 N8 Na1 96.76(15) . .
N7 N8 Na1 89.54(14) . .
C20 N8 Na1 91.24(14) . .
C29 N9 N10 104.9(2) . .
C29 N9 Na1 133.97(17) . .
N10 N9 Na1 121.12(17) . .
C27 N10 N9 111.8(2) . .
C27 N10 C20 128.9(2) . .
N9 N10 C20 119.3(2) . .
C35 N11 N12 104.5(2) . .
C33 N12 N11 111.6(2) . .
C33 N12 C20 127.6(2) . .
N11 N12 C20 118.2(2) . .
S1 O1 Na2 86.85(10) . .
S1 O2 Na1 94.76(9) . 2_766
S1 O3 Na2 98.53(10) . .
S1 O3 Na1 89.93(9) . 2_766
Na2 O3 Na1 170.16(9) . 2_766
S2 O4 Na2 102.25(10) . .
S2 O6 Na1 128.64(11) . .
S2 O6 Na2 85.72(9) . .
Na1 O6 Na2 116.43(8) . .
N2 C1 N4 108.9(2) . .
N2 C1 N6 108.7(2) . .
N4 C1 N6 109.2(2) . .
N2 C1 S1 110.28(18) . .
N4 C1 S1 109.46(17) . .
N6 C1 S1 110.35(17) . .
N2 C2 C3 106.5(2) . .
C2 C3 C4 105.9(2) . .
N1 C4 C3 110.7(2) . .
N1 C4 C5 120.9(2) . .
C3 C4 C5 128.4(2) . .
C4 C5 C6 110.7(2) . .
C4 C5 C7 111.3(2) . .
C6 C5 C7 111.7(3) . .
N4 C8 C9 106.2(2) . .
C8 C9 C10 105.7(3) . .
N3 C10 C9 111.2(2) . .
N3 C10 C11 119.8(3) . .
C9 C10 C11 129.0(3) . .
C13 C11 C10 111.5(3) . .
C13 C11 C12 111.9(4) . .
C10 C11 C12 111.1(3) . .
N6 C14 C15 106.9(2) . .
C14 C15 C16 106.1(2) . .
N5 C16 C15 110.6(2) . .
N5 C16 C17 121.5(2) . .
C15 C16 C17 127.9(2) . .
C16 C17 C19 111.5(2) . .
C16 C17 C18 109.9(2) . .
C19 C17 C18 110.1(2) . .
N8 C20 N12 111.6(2) . .
N8 C20 N10 106.8(2) . .
N12 C20 N10 109.4(2) . .
N8 C20 S2 111.01(18) . .
N12 C20 S2 108.97(16) . .
N10 C20 S2 109.03(17) . .
C22 C21 N8 107.5(2) . .
C21 C22 C23 105.6(2) . .
N7 C23 C22 111.0(2) . .
N7 C23 C24 120.4(2) . .
C22 C23 C24 128.5(2) . .
C23 C24 C26 111.2(3) . .
C23 C24 C25 110.0(3) . .
C26 C24 C25 111.5(3) . .
N10 C27 C28 106.7(2) . .
C27 C28 C29 105.7(3) . .
N9 C29 C28 110.8(2) . .
N9 C29 C30 119.2(2) . .
C28 C29 C30 129.8(3) . .
C29 C30 C32 112.2(3) . .
C29 C30 C31 109.7(2) . .
C32 C30 C31 112.0(3) . .
C34 C33 N12 106.8(2) . .
C33 C34 C35 105.7(2) . .
N11 C35 C34 111.4(2) . .
N11 C35 C36 121.0(2) . .
C34 C35 C36 127.6(2) . .
C35 C36 C37 111.5(2) . .
C35 C36 C38 110.1(2) . .
C37 C36 C38 110.2(2) . .

loop_
_geom_bond_atom_site_label_1
_geom_bond_atom_site_label_2
_geom_bond_distance
_geom_bond_site_symmetry_2
Na1 O6 2.262(2) .
Na1 O2 2.363(2) 2_766
Na1 N9 2.407(3) .
Na1 N5 2.461(2) 2_766
Na1 O3 2.473(2) 2_766
Na1 S1 2.8700(14) 2_766
Na1 N8 3.058(2) .
Na1 S2 3.3656(16) .
Na1 Na2 4.2152(18) .
Na2 O4 2.294(2) .
Na2 O3 2.365(2) .
Na2 N1 2.478(3) .
Na2 N7 2.521(2) .
Na2 O1 2.667(2) .
Na2 O6 2.689(2) .
Na2 S1 2.9580(16) .
Na2 S2 2.9594(15) .
S1 O1 1.4340(19) .
S1 O2 1.445(2) .
S1 O3 1.460(2) .
S1 C1 1.892(3) .
S1 Na1 2.8700(14) 2_766
S2 O5 1.4331(19) .
S2 O4 1.4448(19) .
S2 O6 1.4517(19) .
S2 C20 1.891(3) .
N1 C4 1.328(3) .
N1 N2 1.367(3) .
N2 C2 1.359(3) .
N2 C1 1.439(3) .
N3 C10 1.320(4) .
N3 N4 1.362(3) .
N4 C8 1.357(3) .
N4 C1 1.448(3) .
N5 C16 1.329(3) .
N5 N6 1.368(3) .
N5 Na1 2.461(2) 2_766
N6 C14 1.355(3) .
N6 C1 1.453(3) .
N7 C23 1.327(3) .
N7 N8 1.372(3) .
N8 C21 1.356(3) .
N8 C20 1.447(3) .
N9 C29 1.330(3) .
N9 N10 1.363(3) .
N10 C27 1.353(3) .
N10 C20 1.453(3) .
N11 C35 1.328(3) .
N11 N12 1.373(3) .
N12 C33 1.367(3) .
N12 C20 1.450(3) .
O2 Na1 2.363(2) 2_766
O3 Na1 2.473(2) 2_766
C2 C3 1.364(4) .
C3 C4 1.412(4) .
C4 C5 1.496(4) .
C5 C6 1.516(4) .
C5 C7 1.521(4) .
C8 C9 1.363(4) .
C9 C10 1.412(4) .
C10 C11 1.501(4) .
C11 C13 1.498(5) .
C11 C12 1.515(5) .
C14 C15 1.354(4) .
C15 C16 1.405(4) .
C16 C17 1.504(4) .
C17 C19 1.523(4) .
C17 C18 1.526(4) .
C21 C22 1.346(4) .
C22 C23 1.413(4) .
C23 C24 1.505(4) .
C24 C26 1.515(4) .
C24 C25 1.524(4) .
C27 C28 1.365(4) .
C28 C29 1.406(4) .
C29 C30 1.505(4) .
C30 C32 1.503(4) .
C30 C31 1.514(4) .
C33 C34 1.357(4) .
C34 C35 1.413(4) .
C35 C36 1.500(4) .
C36 C37 1.524(4) .
C36 C38 1.530(4) .

loop_
_geom_torsion_atom_site_label_1
_geom_torsion_atom_site_label_2
_geom_torsion_atom_site_label_3
_geom_torsion_atom_site_label_4
_geom_torsion
_geom_torsion_site_symmetry_1
_geom_torsion_site_symmetry_4
O6 Na1 Na2 O4 -31.75(9) . .
O2 Na1 Na2 O4 153.84(9) 2_766 .
N9 Na1 Na2 O4 24.09(8) . .
N5 Na1 Na2 O4 -92.65(9) 2_766 .
O3 Na1 Na2 O4 -161.59(7) 2_766 .
S1 Na1 Na2 O4 -175.92(6) 2_766 .
N8 Na1 Na2 O4 62.17(7) . .
S2 Na1 Na2 O4 -4.22(5) . .
O6 Na1 Na2 O3 130.61(10) . .
O2 Na1 Na2 O3 -43.80(10) 2_766 .
N9 Na1 Na2 O3 -173.55(8) . .
N5 Na1 Na2 O3 69.71(10) 2_766 .
O3 Na1 Na2 O3 0.77(10) 2_766 .
S1 Na1 Na2 O3 -13.56(7) 2_766 .
N8 Na1 Na2 O3 -135.47(8) . .
S2 Na1 Na2 O3 158.14(7) . .
O6 Na1 Na2 N1 -137.01(15) . .
O2 Na1 Na2 N1 48.58(15) 2_766 .
N9 Na1 Na2 N1 -81.16(13) . .
N5 Na1 Na2 N1 162.10(13) 2_766 .
O3 Na1 Na2 N1 93.16(13) 2_766 .
S1 Na1 Na2 N1 78.83(12) 2_766 .
N8 Na1 Na2 N1 -43.08(12) . .
S2 Na1 Na2 N1 -109.47(12) . .
O6 Na1 Na2 N7 -115.05(11) . .
O2 Na1 Na2 N7 70.54(10) 2_766 .
N9 Na1 Na2 N7 -59.20(9) . .
N5 Na1 Na2 N7 -175.94(10) 2_766 .
O3 Na1 Na2 N7 115.12(9) 2_766 .
S1 Na1 Na2 N7 100.79(8) 2_766 .
N8 Na1 Na2 N7 -21.12(8) . .
S2 Na1 Na2 N7 -87.51(7) . .
O6 Na1 Na2 O1 77.24(11) . .
O2 Na1 Na2 O1 -97.16(11) 2_766 .
N9 Na1 Na2 O1 133.09(10) . .
N5 Na1 Na2 O1 16.35(12) 2_766 .
O3 Na1 Na2 O1 -52.59(10) 2_766 .
S1 Na1 Na2 O1 -66.92(9) 2_766 .
N8 Na1 Na2 O1 171.17(9) . .
S2 Na1 Na2 O1 104.78(9) . .
O2 Na1 Na2 O6 -174.41(12) 2_766 .
N9 Na1 Na2 O6 55.85(10) . .
N5 Na1 Na2 O6 -60.90(11) 2_766 .
O3 Na1 Na2 O6 -129.84(10) 2_766 .
S1 Na1 Na2 O6 -144.16(10) 2_766 .
N8 Na1 Na2 O6 93.93(10) . .
S2 Na1 Na2 O6 27.54(8) . .
O6 Na1 Na2 S1 114.63(10) . .
O2 Na1 Na2 S1 -59.78(9) 2_766 .
N9 Na1 Na2 S1 170.48(7) . .
N5 Na1 Na2 S1 53.73(9) 2_766 .
O3 Na1 Na2 S1 -15.21(7) 2_766 .
S1 Na1 Na2 S1 -29.53(7) 2_766 .
N8 Na1 Na2 S1 -151.44(7) . .
S2 Na1 Na2 S1 142.17(6) . .
O6 Na1 Na2 S2 -27.54(8) . .
O2 Na1 Na2 S2 158.06(8) 2_766 .
N9 Na1 Na2 S2 28.31(6) . .
N5 Na1 Na2 S2 -88.43(8) 2_766 .
O3 Na1 Na2 S2 -157.37(6) 2_766 .
S1 Na1 Na2 S2 -171.70(5) 2_766 .
N8 Na1 Na2 S2 66.39(6) . .
O4 Na2 S1 O1 1.14(12) . .
O3 Na2 S1 O1 -156.79(13) . .
N1 Na2 S1 O1 91.36(10) . .
N7 Na2 S1 O1 162.20(13) . .
O6 Na2 S1 O1 -85.91(11) . .
S2 Na2 S1 O1 -44.78(12) . .
Na1 Na2 S1 O1 -123.34(10) . .
O4 Na2 S1 O2 100.8(2) . .
O3 Na2 S1 O2 -57.2(2) . .
N1 Na2 S1 O2 -169.0(2) . .
N7 Na2 S1 O2 -98.2(2) . .
O1 Na2 S1 O2 99.6(2) . .
O6 Na2 S1 O2 13.7(2) . .
S2 Na2 S1 O2 54.9(2) . .
Na1 Na2 S1 O2 -23.7(2) . .
O4 Na2 S1 O3 157.93(14) . .
N1 Na2 S1 O3 -111.85(11) . .
N7 Na2 S1 O3 -41.01(13) . .
O1 Na2 S1 O3 156.79(13) . .
O6 Na2 S1 O3 70.87(12) . .
S2 Na2 S1 O3 112.01(13) . .
Na1 Na2 S1 O3 33.45(10) . .
O4 Na2 S1 C1 -101.70(12) . .
O3 Na2 S1 C1 100.37(13) . .
N1 Na2 S1 C1 -11.49(10) . .
N7 Na2 S1 C1 59.36(13) . .
O1 Na2 S1 C1 -102.85(12) . .
O6 Na2 S1 C1 171.24(10) . .
S2 Na2 S1 C1 -147.63(11) . .
Na1 Na2 S1 C1 133.82(9) . .
O4 Na2 S1 Na1 153.25(9) . 2_766
O3 Na2 S1 Na1 -4.68(10) . 2_766
N1 Na2 S1 Na1 -116.53(6) . 2_766
N7 Na2 S1 Na1 -45.69(11) . 2_766
O1 Na2 S1 Na1 152.11(9) . 2_766
O6 Na2 S1 Na1 66.19(8) . 2_766
S2 Na2 S1 Na1 107.33(9) . 2_766
Na1 Na2 S1 Na1 28.77(6) . 2_766
O4 Na2 S2 O5 -65.0(2) . .
O3 Na2 S2 O5 80.3(2) . .
N1 Na2 S2 O5 -100.2(2) . .
N7 Na2 S2 O5 -176.51(19) . .
O1 Na2 S2 O5 -3.4(2) . .
O6 Na2 S2 O5 96.8(2) . .
S1 Na2 S2 O5 21.6(2) . .
Na1 Na2 S2 O5 123.77(19) . .
O3 Na2 S2 O4 145.32(16) . .
N1 Na2 S2 O4 -35.20(12) . .
N7 Na2 S2 O4 -111.53(12) . .
O1 Na2 S2 O4 61.59(12) . .
O6 Na2 S2 O4 161.73(13) . .
S1 Na2 S2 O4 86.55(13) . .
Na1 Na2 S2 O4 -171.25(10) . .
O4 Na2 S2 O6 -161.73(13) . .
O3 Na2 S2 O6 -16.41(14) . .
N1 Na2 S2 O6 163.07(12) . .
N7 Na2 S2 O6 86.74(10) . .
O1 Na2 S2 O6 -100.14(11) . .
S1 Na2 S2 O6 -75.18(12) . .
Na1 Na2 S2 O6 27.01(8) . .
O4 Na2 S2 C20 98.17(13) . .
O3 Na2 S2 C20 -116.51(14) . .
N1 Na2 S2 C20 62.97(12) . .
N7 Na2 S2 C20 -13.36(9) . .
O1 Na2 S2 C20 159.76(10) . .
O6 Na2 S2 C20 -100.10(12) . .
S1 Na2 S2 C20 -175.28(11) . .
Na1 Na2 S2 C20 -73.08(8) . .
O4 Na2 S2 Na1 171.25(10) . .
O3 Na2 S2 Na1 -43.43(12) . .
N1 Na2 S2 Na1 136.05(9) . .
N7 Na2 S2 Na1 59.72(6) . .
O1 Na2 S2 Na1 -127.15(7) . .
O6 Na2 S2 Na1 -27.01(8) . .
S1 Na2 S2 Na1 -102.20(9) . .
O6 Na1 S2 O5 -104.22(17) . .
O2 Na1 S2 O5 121.3(2) 2_766 .
N9 Na1 S2 O5 54.59(11) . .
N5 Na1 S2 O5 -38.83(11) 2_766 .
O3 Na1 S2 O5 -126.75(11) 2_766 .
S1 Na1 S2 O5 -135.40(13) 2_766 .
N8 Na1 S2 O5 125.67(11) . .
Na2 Na1 S2 O5 -155.86(9) . .
O6 Na1 S2 O4 60.53(18) . .
O2 Na1 S2 O4 -74.0(3) 2_766 .
N9 Na1 S2 O4 -140.65(12) . .
N5 Na1 S2 O4 125.93(12) 2_766 .
O3 Na1 S2 O4 38.00(13) 2_766 .
S1 Na1 S2 O4 29.35(17) 2_766 .
N8 Na1 S2 O4 -69.57(12) . .
Na2 Na1 S2 O4 8.90(10) . .
O2 Na1 S2 O6 -134.5(3) 2_766 .
N9 Na1 S2 O6 158.82(16) . .
N5 Na1 S2 O6 65.39(16) 2_766 .
O3 Na1 S2 O6 -22.53(16) 2_766 .
S1 Na1 S2 O6 -31.18(17) 2_766 .
N8 Na1 S2 O6 -130.11(16) . .
Na2 Na1 S2 O6 -51.63(15) . .
O6 Na1 S2 C20 156.74(17) . .
O2 Na1 S2 C20 22.2(3) 2_766 .
N9 Na1 S2 C20 -44.45(10) . .
N5 Na1 S2 C20 -137.87(11) 2_766 .
O3 Na1 S2 C20 134.21(11) 2_766 .
S1 Na1 S2 C20 125.56(14) 2_766 .
N8 Na1 S2 C20 26.63(10) . .
Na2 Na1 S2 C20 105.11(9) . .
O6 Na1 S2 Na2 51.63(15) . .
O2 Na1 S2 Na2 -82.9(2) 2_766 .
N9 Na1 S2 Na2 -149.55(7) . .
N5 Na1 S2 Na2 117.03(8) 2_766 .
O3 Na1 S2 Na2 29.10(7) 2_766 .
S1 Na1 S2 Na2 20.45(11) 2_766 .
N8 Na1 S2 Na2 -78.48(6) . .
O4 Na2 N1 C4 -20.6(2) . .
O3 Na2 N1 C4 175.8(2) . .
N7 Na2 N1 C4 59.6(2) . .
O1 Na2 N1 C4 -126.3(2) . .
O6 Na2 N1 C4 18.0(3) . .
S1 Na2 N1 C4 -156.9(2) . .
S2 Na2 N1 C4 -3.9(2) . .
Na1 Na2 N1 C4 77.0(2) . .
O4 Na2 N1 N2 124.67(18) . .
O3 Na2 N1 N2 -38.97(18) . .
N7 Na2 N1 N2 -155.14(18) . .
O1 Na2 N1 N2 18.94(18) . .
O6 Na2 N1 N2 163.19(18) . .
S1 Na2 N1 N2 -11.68(17) . .
S2 Na2 N1 N2 141.31(16) . .
Na1 Na2 N1 N2 -137.81(16) . .
C4 N1 N2 C2 -1.3(3) . .
Na2 N1 N2 C2 -151.24(18) . .
C4 N1 N2 C1 -168.3(2) . .
Na2 N1 N2 C1 41.8(3) . .
C10 N3 N4 C8 1.0(3) . .
C10 N3 N4 C1 177.4(2) . .
C16 N5 N6 C14 0.0(3) . .
Na1 N5 N6 C14 -145.61(18) 2_766 .
C16 N5 N6 C1 -174.5(2) . .
Na1 N5 N6 C1 39.9(3) 2_766 .
O4 Na2 N7 C23 169.8(2) . .
O3 Na2 N7 C23 -18.6(2) . .
N1 Na2 N7 C23 64.3(2) . .
O1 Na2 N7 C23 40.3(4) . .
O6 Na2 N7 C23 -131.6(2) . .
S1 Na2 N7 C23 2.4(3) . .
S2 Na2 N7 C23 -163.4(2) . .
Na1 Na2 N7 C23 -103.6(2) . .
O4 Na2 N7 N8 -27.30(19) . .
O3 Na2 N7 N8 144.36(18) . .
N1 Na2 N7 N8 -132.8(2) . .
O1 Na2 N7 N8 -156.7(3) . .
O6 Na2 N7 N8 31.34(18) . .
S1 Na2 N7 N8 165.36(16) . .
S2 Na2 N7 N8 -0.42(18) . .
Na1 Na2 N7 N8 59.33(18) . .
C23 N7 N8 C21 -1.6(3) . .
Na2 N7 N8 C21 -167.09(17) . .
C23 N7 N8 C20 -173.3(2) . .
Na2 N7 N8 C20 21.2(3) . .
C23 N7 N8 Na1 95.49(17) . .
Na2 N7 N8 Na1 -70.02(17) . .
O6 Na1 N8 C21 -177.83(18) . .
O2 Na1 N8 C21 17.40(18) 2_766 .
N9 Na1 N8 C21 -80.41(17) . .
N5 Na1 N8 C21 -117.2(3) 2_766 .
O3 Na1 N8 C21 85.57(18) 2_766 .
S1 Na1 N8 C21 47.33(18) 2_766 .
S2 Na1 N8 C21 -161.25(18) . .
Na2 Na1 N8 C21 143.04(17) . .
O6 Na1 N8 N7 70.79(13) . .
O2 Na1 N8 N7 -93.98(14) 2_766 .
N9 Na1 N8 N7 168.20(15) . .
N5 Na1 N8 N7 131.4(2) 2_766 .
O3 Na1 N8 N7 -25.81(16) 2_766 .
S1 Na1 N8 N7 -64.06(14) 2_766 .
S2 Na1 N8 N7 87.36(13) . .
Na2 Na1 N8 N7 31.66(11) . .
O6 Na1 N8 C20 -51.05(14) . .
O2 Na1 N8 C20 144.18(14) 2_766 .
N9 Na1 N8 C20 46.37(14) . .
N5 Na1 N8 C20 9.5(3) 2_766 .
O3 Na1 N8 C20 -147.65(14) 2_766 .
S1 Na1 N8 C20 174.10(13) 2_766 .
S2 Na1 N8 C20 -34.48(12) . .
Na2 Na1 N8 C20 -90.18(14) . .
O6 Na1 N9 C29 -142.3(2) . .
O2 Na1 N9 C29 46.4(3) 2_766 .
N5 Na1 N9 C29 -39.1(3) 2_766 .
O3 Na1 N9 C29 35.4(5) 2_766 .
S1 Na1 N9 C29 36.1(3) 2_766 .
N8 Na1 N9 C29 153.4(3) . .
S2 Na1 N9 C29 -149.3(3) . .
Na2 Na1 N9 C29 -170.7(2) . .
O6 Na1 N9 N10 38.28(18) . .
O2 Na1 N9 N10 -133.01(18) 2_766 .
N5 Na1 N9 N10 141.43(18) 2_766 .
O3 Na1 N9 N10 -144.0(3) 2_766 .
S1 Na1 N9 N10 -143.34(15) 2_766 .
N8 Na1 N9 N10 -26.05(17) . .
S2 Na1 N9 N10 31.24(16) . .
Na2 Na1 N9 N10 9.87(19) . .
C29 N9 N10 C27 0.5(3) . .
Na1 N9 N10 C27 -179.91(17) . .
C29 N9 N10 C20 -178.6(2) . .
Na1 N9 N10 C20 1.0(3) . .
C35 N11 N12 C33 3.0(3) . .
C35 N11 N12 C20 166.2(2) . .
O2 S1 O1 Na2 -152.26(10) . .
O3 S1 O1 Na2 -19.76(11) . .
C1 S1 O1 Na2 92.70(10) . .
Na1 S1 O1 Na2 -86.5(2) 2_766 .
O4 Na2 O1 S1 -179.20(9) . .
O3 Na2 O1 S1 13.28(8) . .
N1 Na2 O1 S1 -77.97(9) . .
N7 Na2 O1 S1 -52.8(3) . .
O6 Na2 O1 S1 118.00(9) . .
S2 Na2 O1 S1 154.36(7) . .
Na1 Na2 O1 S1 82.75(11) . .
O1 S1 O2 Na1 151.04(10) . 2_766
O3 S1 O2 Na1 18.20(12) . 2_766
C1 S1 O2 Na1 -93.11(10) . 2_766
Na2 S1 O2 Na1 64.0(2) . 2_766
O1 S1 O3 Na2 22.64(13) . .
O2 S1 O3 Na2 157.65(10) . .
C1 S1 O3 Na2 -90.89(11) . .
Na1 S1 O3 Na2 174.95(10) 2_766 .
O1 S1 O3 Na1 -152.31(9) . 2_766
O2 S1 O3 Na1 -17.30(12) . 2_766
C1 S1 O3 Na1 94.16(10) . 2_766
Na2 S1 O3 Na1 -174.95(10) . 2_766
O4 Na2 O3 S1 -55.6(3) . .
N1 Na2 O3 S1 60.80(10) . .
N7 Na2 O3 S1 152.57(9) . .
O1 Na2 O3 S1 -13.17(8) . .
O6 Na2 O3 S1 -128.74(9) . .
S2 Na2 O3 S1 -119.60(11) . .
Na1 Na2 O3 S1 -153.51(8) . .
O4 Na2 O3 Na1 93.4(6) . 2_766
N1 Na2 O3 Na1 -150.2(6) . 2_766
N7 Na2 O3 Na1 -58.4(6) . 2_766
O1 Na2 O3 Na1 135.8(6) . 2_766
O6 Na2 O3 Na1 20.3(6) . 2_766
S1 Na2 O3 Na1 149.0(6) . 2_766
S2 Na2 O3 Na1 29.4(6) . 2_766
Na1 Na2 O3 Na1 -4.5(6) . 2_766
O5 S2 O4 Na2 152.49(10) . .
O6 S2 O4 Na2 17.85(13) . .
C20 S2 O4 Na2 -94.53(11) . .
Na1 S2 O4 Na2 -11.71(14) . .
O3 Na2 O4 S2 -94.2(3) . .
N1 Na2 O4 S2 152.97(10) . .
N7 Na2 O4 S2 60.33(10) . .
O1 Na2 O4 S2 -131.05(9) . .
O6 Na2 O4 S2 -10.54(8) . .
S1 Na2 O4 S2 -131.64(9) . .
Na1 Na2 O4 S2 7.02(8) . .
O5 S2 O6 Na1 89.50(16) . .
O4 S2 O6 Na1 -135.62(13) . .
C20 S2 O6 Na1 -23.21(17) . .
Na2 S2 O6 Na1 -120.77(15) . .
O5 S2 O6 Na2 -149.73(10) . .
O4 S2 O6 Na2 -14.85(11) . .
C20 S2 O6 Na2 97.56(10) . .
Na1 S2 O6 Na2 120.77(15) . .
O2 Na1 O6 S2 124.3(3) 2_766 .
N9 Na1 O6 S2 -19.27(15) . .
N5 Na1 O6 S2 -120.60(15) 2_766 .
O3 Na1 O6 S2 161.28(13) 2_766 .
S1 Na1 O6 S2 162.46(10) 2_766 .
N8 Na1 O6 S2 40.91(13) . .
Na2 Na1 O6 S2 106.89(17) . .
O2 Na1 O6 Na2 17.4(4) 2_766 .
N9 Na1 O6 Na2 -126.16(9) . .
N5 Na1 O6 Na2 132.51(9) 2_766 .
O3 Na1 O6 Na2 54.39(10) 2_766 .
S1 Na1 O6 Na2 55.57(13) 2_766 .
N8 Na1 O6 Na2 -65.98(8) . .
S2 Na1 O6 Na2 -106.89(17) . .
O4 Na2 O6 S2 10.27(7) . .
O3 Na2 O6 S2 170.11(9) . .
N1 Na2 O6 S2 -35.2(2) . .
N7 Na2 O6 S2 -80.73(9) . .
O1 Na2 O6 S2 101.66(10) . .
S1 Na2 O6 S2 138.14(8) . .
Na1 Na2 O6 S2 -131.46(13) . .
O4 Na2 O6 Na1 141.73(11) . .
O3 Na2 O6 Na1 -58.43(11) . .
N1 Na2 O6 Na1 96.2(2) . .
N7 Na2 O6 Na1 50.73(9) . .
O1 Na2 O6 Na1 -126.88(9) . .
S1 Na2 O6 Na1 -90.41(10) . .
S2 Na2 O6 Na1 131.46(13) . .
C2 N2 C1 N4 24.5(3) . .
N1 N2 C1 N4 -170.9(2) . .
C2 N2 C1 N6 -94.3(3) . .
N1 N2 C1 N6 70.3(3) . .
C2 N2 C1 S1 144.6(2) . .
N1 N2 C1 S1 -50.8(3) . .
C8 N4 C1 N2 -120.9(3) . .
N3 N4 C1 N2 63.3(3) . .
C8 N4 C1 N6 -2.4(3) . .
N3 N4 C1 N6 -178.2(2) . .
C8 N4 C1 S1 118.4(2) . .
N3 N4 C1 S1 -57.3(3) . .
C14 N6 C1 N2 19.5(4) . .
N5 N6 C1 N2 -166.9(2) . .
C14 N6 C1 N4 -99.1(3) . .
N5 N6 C1 N4 74.5(3) . .
C14 N6 C1 S1 140.6(2) . .
N5 N6 C1 S1 -45.8(3) . .
O1 S1 C1 N2 -32.0(2) . .
O2 S1 C1 N2 -155.98(17) . .
O3 S1 C1 N2 86.72(18) . .
Na1 S1 C1 N2 147.61(16) 2_766 .
Na2 S1 C1 N2 33.54(18) . .
O1 S1 C1 N4 87.70(19) . .
O2 S1 C1 N4 -36.23(19) . .
O3 S1 C1 N4 -153.53(17) . .
Na1 S1 C1 N4 -92.64(17) 2_766 .
Na2 S1 C1 N4 153.28(15) . .
O1 S1 C1 N6 -152.15(18) . .
O2 S1 C1 N6 83.91(19) . .
O3 S1 C1 N6 -33.4(2) . .
Na1 S1 C1 N6 27.50(19) 2_766 .
Na2 S1 C1 N6 -86.58(18) . .
N1 N2 C2 C3 1.4(3) . .
C1 N2 C2 C3 166.9(2) . .
N2 C2 C3 C4 -0.9(3) . .
N2 N1 C4 C3 0.7(3) . .
Na2 N1 C4 C3 151.88(18) . .
N2 N1 C4 C5 -179.8(2) . .
Na2 N1 C4 C5 -28.6(3) . .
C2 C3 C4 N1 0.1(3) . .
C2 C3 C4 C5 -179.4(3) . .
N1 C4 C5 C6 -101.8(3) . .
C3 C4 C5 C6 77.7(3) . .
N1 C4 C5 C7 133.3(3) . .
C3 C4 C5 C7 -47.2(4) . .
N3 N4 C8 C9 -1.1(3) . .
C1 N4 C8 C9 -177.0(2) . .
N4 C8 C9 C10 0.7(3) . .
N4 N3 C10 C9 -0.5(3) . .
N4 N3 C10 C11 179.8(2) . .
C8 C9 C10 N3 -0.1(3) . .
C8 C9 C10 C11 179.6(3) . .
N3 C10 C11 C13 -88.5(4) . .
C9 C10 C11 C13 91.8(4) . .
N3 C10 C11 C12 145.8(3) . .
C9 C10 C11 C12 -33.8(5) . .
N5 N6 C14 C15 -0.1(3) . .
C1 N6 C14 C15 174.0(3) . .
N6 C14 C15 C16 0.2(3) . .
N6 N5 C16 C15 0.1(3) . .
Na1 N5 C16 C15 145.51(19) 2_766 .
N6 N5 C16 C17 180.0(2) . .
Na1 N5 C16 C17 -34.6(3) 2_766 .
C14 C15 C16 N5 -0.2(3) . .
C14 C15 C16 C17 180.0(3) . .
N5 C16 C17 C19 124.3(3) . .
C15 C16 C17 C19 -55.8(4) . .
N5 C16 C17 C18 -113.3(3) . .
C15 C16 C17 C18 66.5(4) . .
C21 N8 C20 N12 -82.3(3) . .
N7 N8 C20 N12 88.2(3) . .
Na1 N8 C20 N12 178.39(18) . .
C21 N8 C20 N10 37.2(3) . .
N7 N8 C20 N10 -152.3(2) . .
Na1 N8 C20 N10 -62.12(17) . .
C21 N8 C20 S2 155.9(2) . .
N7 N8 C20 S2 -33.6(3) . .
Na1 N8 C20 S2 56.61(14) . .
C33 N12 C20 N8 -160.8(3) . .
N11 N12 C20 N8 39.1(3) . .
C33 N12 C20 N10 81.2(3) . .
N11 N12 C20 N10 -78.8(3) . .
C33 N12 C20 S2 -37.9(3) . .
N11 N12 C20 S2 162.06(18) . .
C27 N10 C20 N8 -124.1(3) . .
N9 N10 C20 N8 54.8(3) . .
C27 N10 C20 N12 -3.2(3) . .
N9 N10 C20 N12 175.7(2) . .
C27 N10 C20 S2 115.9(3) . .
N9 N10 C20 S2 -65.2(2) . .
O5 S2 C20 N8 -160.14(17) . .
O4 S2 C20 N8 78.47(19) . .
O6 S2 C20 N8 -39.3(2) . .
Na2 S2 C20 N8 27.74(18) . .
Na1 S2 C20 N8 -51.70(16) . .
O5 S2 C20 N12 76.56(19) . .
O4 S2 C20 N12 -44.8(2) . .
O6 S2 C20 N12 -162.64(17) . .
Na2 S2 C20 N12 -95.57(17) . .
Na1 S2 C20 N12 -175.00(19) . .
O5 S2 C20 N10 -42.77(18) . .
O4 S2 C20 N10 -164.16(16) . .
O6 S2 C20 N10 78.03(18) . .
Na2 S2 C20 N10 145.11(14) . .
Na1 S2 C20 N10 65.67(15) . .
N7 N8 C21 C22 1.4(3) . .
C20 N8 C21 C22 172.7(2) . .
Na1 N8 C21 C22 -90.7(2) . .
N8 C21 C22 C23 -0.7(3) . .
N8 N7 C23 C22 1.1(3) . .
Na2 N7 C23 C22 167.60(17) . .
N8 N7 C23 C24 -174.9(2) . .
Na2 N7 C23 C24 -8.4(3) . .
C21 C22 C23 N7 -0.3(3) . .
C21 C22 C23 C24 175.3(3) . .
N7 C23 C24 C26 -147.7(3) . .
C22 C23 C24 C26 37.1(4) . .
N7 C23 C24 C25 88.3(3) . .
C22 C23 C24 C25 -86.9(4) . .
N9 N10 C27 C28 -0.5(3) . .
C20 N10 C27 C28 178.5(2) . .
N10 C27 C28 C29 0.2(3) . .
N10 N9 C29 C28 -0.3(3) . .
Na1 N9 C29 C28 -179.85(19) . .
N10 N9 C29 C30 176.1(2) . .
Na1 N9 C29 C30 -3.5(4) . .
C27 C28 C29 N9 0.1(3) . .
C27 C28 C29 C30 -175.8(3) . .
N9 C29 C30 C32 139.5(3) . .
C28 C29 C30 C32 -44.9(4) . .
N9 C29 C30 C31 -95.4(4) . .
C28 C29 C30 C31 80.2(4) . .
N11 N12 C33 C34 -2.8(3) . .
C20 N12 C33 C34 -163.9(3) . .
N12 C33 C34 C35 1.3(3) . .
N12 N11 C35 C34 -2.2(3) . .
N12 N11 C35 C36 177.8(2) . .
C33 C34 C35 N11 0.6(3) . .
C33 C34 C35 C36 -179.4(3) . .
N11 C35 C36 C37 -113.0(3) . .
C34 C35 C36 C37 67.0(4) . .
N11 C35 C36 C38 124.4(3) . .
C34 C35 C36 C38 -55.6(4) . .
